data_7155455
loop_
_publ_author_name
'Gonz\'alez-Rosende, M Eugenia'
'Castillo, Encarna'
'Jennings, W. Brian'
'Malone, John F.'

_publ_section_title
;
 Stereodynamics and edge-to-face CH-\p aromatic interactions in imino
 compounds containing heterocyclic rings.
;
_journal_issue 6
_journal_name_full 'Organic &amp; biomolecular chemistry'
_journal_page_first 1484
_journal_page_last 1494
_journal_paper_doi 10.1039/c6ob02618d
_journal_volume 15
_journal_year 2017
_chemical_formula_moiety 'C26 H22 N2'
_chemical_formula_sum 'C26 H22 N2'
_chemical_formula_weight 362.46
_chemical_name_systematic
; 
 ? 
;
_space_group_IT_number 33
_symmetry_cell_setting orthorhombic
_symmetry_space_group_name_Hall 'P 2c -2n'
_symmetry_space_group_name_H-M 'P n a 21'
_atom_sites_solution_hydrogens difmap
_atom_sites_solution_primary direct
_atom_sites_solution_secondary difmap
_audit_creation_method SHELXL-97
_audit_update_record
;
2016-11-21 deposited with the CCDC.
2017-01-17 downloaded from the CCDC.
;
_cell_angle_alpha 90.00
_cell_angle_beta 90.00
_cell_angle_gamma 90.00
_cell_formula_units_Z 4
_cell_length_a 19.746(8)
_cell_length_b 11.173(4)
_cell_length_c 9.393(4)
_cell_measurement_reflns_used 38
_cell_measurement_temperature 293(2)
_cell_measurement_theta_max 9.94
_cell_measurement_theta_min 3.02
_cell_volume 2072.3(14)
_computing_cell_refinement 'Bruker XSCANS'
_computing_data_collection 'Bruker XSCANS'
_computing_data_reduction 'Bruker XSCANS'
_computing_molecular_graphics 'Bruker SHELXTL'
_computing_publication_material 'SHELXL-97 (Sheldrick, 1997)'
_computing_structure_refinement 'SHELXL-97 (Sheldrick, 1997)'
_computing_structure_solution 'SHELXS-97 (Sheldrick, 1990)'
_diffrn_ambient_temperature 293(2)
_diffrn_measured_fraction_theta_full 1.000
_diffrn_measured_fraction_theta_max 1.000
_diffrn_measurement_device_type 'Bruker P4 diffractometer'
_diffrn_measurement_method 'omega scans'
_diffrn_radiation_monochromator graphite
_diffrn_radiation_source 'fine-focus sealed tube'
_diffrn_radiation_type MoK\a
_diffrn_radiation_wavelength 0.71073
_diffrn_reflns_av_R_equivalents 0.0317
_diffrn_reflns_av_sigmaI/netI 0.0591
_diffrn_reflns_limit_h_max 1
_diffrn_reflns_limit_h_min -23
_diffrn_reflns_limit_k_max 13
_diffrn_reflns_limit_k_min -1
_diffrn_reflns_limit_l_max 1
_diffrn_reflns_limit_l_min -10
_diffrn_reflns_number 1970
_diffrn_reflns_theta_full 24.50
_diffrn_reflns_theta_max 24.50
_diffrn_reflns_theta_min 2.06
_diffrn_standards_interval_count 97
_diffrn_standards_number 3
_exptl_absorpt_coefficient_mu 0.068
_exptl_absorpt_correction_type none
_exptl_crystal_colour colourless
_exptl_crystal_density_diffrn 1.162
_exptl_crystal_density_method 'not measured'
_exptl_crystal_description needle
_exptl_crystal_F_000 768
_exptl_crystal_size_max 1.00
_exptl_crystal_size_mid 0.25
_exptl_crystal_size_min 0.15
_refine_diff_density_max 0.124
_refine_diff_density_min -0.157
_refine_diff_density_rms 0.032
_refine_ls_abs_structure_details 'Flack H D (1983), Acta Cryst. A39, 876-881'
_refine_ls_abs_structure_Flack 2(6)
_refine_ls_extinction_method none
_refine_ls_goodness_of_fit_ref 1.045
_refine_ls_hydrogen_treatment constr
_refine_ls_matrix_type full
_refine_ls_number_parameters 253
_refine_ls_number_reflns 1650
_refine_ls_number_restraints 1
_refine_ls_restrained_S_all 1.045
_refine_ls_R_factor_all 0.0845
_refine_ls_R_factor_gt 0.0461
_refine_ls_shift/su_max 0.000
_refine_ls_shift/su_mean 0.000
_refine_ls_structure_factor_coef Fsqd
_refine_ls_weighting_details 'calc w=1/[\s^2^(Fo^2^)+(0.0307P)^2^+0.0000P] where P=(Fo^2^+2Fc^2^)/3'
_refine_ls_weighting_scheme calc
_refine_ls_wR_factor_gt 0.0799
_refine_ls_wR_factor_ref 0.0932
_reflns_number_gt 1160
_reflns_number_total 1650
_reflns_threshold_expression >2sigma(I)
_cod_data_source_file c6ob02618d2.cif
_cod_data_source_block compound_1
_cod_depositor_comments 'Adding full bibliography for 7155455--7155456.cif.'
_cod_original_cell_volume 2072.2(14)
_cod_original_sg_symbol_H-M Pna2(1)
_cod_database_code 7155455

loop_
_symmetry_equiv_pos_as_xyz
'x, y, z'
'-x, -y, z+1/2'
'x+1/2, -y+1/2, z'
'-x+1/2, y+1/2, z+1/2'

loop_
_atom_site_label
_atom_site_type_symbol
_atom_site_fract_x
_atom_site_fract_y
_atom_site_fract_z
_atom_site_U_iso_or_equiv
_atom_site_adp_type
_atom_site_occupancy
_atom_site_symmetry_multiplicity
_atom_site_calc_flag
_atom_site_refinement_flags
N1 N 0.3319(3) 0.4520(5) -0.1757(5) 0.0850(17) Uani 1 1 d .
C2 C 0.3374(3) 0.4344(5) -0.0348(6) 0.0667(18) Uani 1 1 d .
H2 H 0.3192 0.3643 0.0025 0.080 Uiso 1 1 calc R
C3 C 0.3683(3) 0.5135(5) 0.0595(6) 0.0417(14) Uani 1 1 d .
C4 C 0.3919(3) 0.6191(5) 0.0012(6) 0.0552(16) Uani 1 1 d .
H4 H 0.4114 0.6768 0.0596 0.066 Uiso 1 1 calc R
C5 C 0.3865(3) 0.6393(5) -0.1436(6) 0.0578(17) Uani 1 1 d .
H5 H 0.4034 0.7094 -0.1836 0.069 Uiso 1 1 calc R
C6 C 0.3560(3) 0.5544(5) -0.2270(6) 0.0717(18) Uani 1 1 d .
H6 H 0.3521 0.5690 -0.3241 0.086 Uiso 1 1 calc R
C7 C 0.3726(2) 0.4856(4) 0.2147(6) 0.0384(13) Uani 1 1 d .
C8 C 0.3903(2) 0.5873(4) 0.3124(5) 0.0427(13) Uani 1 1 d .
C9 C 0.3461(3) 0.6847(5) 0.3277(6) 0.0585(15) Uani 1 1 d .
H9 H 0.3054 0.6862 0.2781 0.070 Uiso 1 1 calc R
C10 C 0.3634(3) 0.7794(5) 0.4173(8) 0.0740(18) Uani 1 1 d .
H10 H 0.3344 0.8445 0.4261 0.089 Uiso 1 1 calc R
C11 C 0.4228(4) 0.7773(6) 0.4927(7) 0.076(2) Uani 1 1 d .
H11 H 0.4335 0.8401 0.5536 0.091 Uiso 1 1 calc R
C12 C 0.4664(3) 0.6826(6) 0.4784(7) 0.0661(17) Uani 1 1 d .
H12 H 0.5069 0.6816 0.5290 0.079 Uiso 1 1 calc R
C13 C 0.4503(3) 0.5883(5) 0.3885(5) 0.0527(14) Uani 1 1 d .
H13 H 0.4803 0.5246 0.3792 0.063 Uiso 1 1 calc R
N7 N 0.36252(19) 0.3774(4) 0.2527(4) 0.0455(11) Uani 1 1 d .
C14 C 0.3586(2) 0.3455(4) 0.4052(6) 0.0426(13) Uani 1 1 d .
H14 H 0.3657 0.4179 0.4623 0.051 Uiso 1 1 calc R
C15 C 0.4128(2) 0.2543(4) 0.4435(5) 0.0395(13) Uani 1 1 d .
C16 C 0.4376(2) 0.2539(5) 0.5808(6) 0.0489(14) Uani 1 1 d .
H16 H 0.4212 0.3089 0.6467 0.059 Uiso 1 1 calc R
C17 C 0.4871(3) 0.1715(5) 0.6217(7) 0.0549(15) Uani 1 1 d .
H17 H 0.5033 0.1712 0.7147 0.066 Uiso 1 1 calc R
C18 C 0.5121(3) 0.0908(5) 0.5246(7) 0.0628(16) Uani 1 1 d .
H18 H 0.5450 0.0360 0.5517 0.075 Uiso 1 1 calc R
C19 C 0.4881(3) 0.0914(5) 0.3871(7) 0.0705(18) Uani 1 1 d .
H19 H 0.5052 0.0371 0.3211 0.085 Uiso 1 1 calc R
C20 C 0.4386(3) 0.1728(4) 0.3465(6) 0.0599(16) Uani 1 1 d .
H20 H 0.4226 0.1725 0.2534 0.072 Uiso 1 1 calc R
C21 C 0.2859(2) 0.2979(4) 0.4323(6) 0.0591(16) Uani 1 1 d .
H21A H 0.2758 0.2341 0.3656 0.071 Uiso 1 1 calc R
H21B H 0.2829 0.2654 0.5279 0.071 Uiso 1 1 calc R
C22 C 0.2349(2) 0.3985(5) 0.4148(7) 0.0509(14) Uani 1 1 d .
C23 C 0.2202(3) 0.4750(5) 0.5258(7) 0.0628(17) Uani 1 1 d .
H23 H 0.2372 0.4585 0.6160 0.075 Uiso 1 1 calc R
C24 C 0.1802(3) 0.5768(5) 0.5054(7) 0.0689(18) Uani 1 1 d .
H24 H 0.1723 0.6293 0.5803 0.083 Uiso 1 1 calc R
C25 C 0.1527(3) 0.5985(5) 0.3727(7) 0.0690(18) Uani 1 1 d .
H25 H 0.1256 0.6656 0.3585 0.083 Uiso 1 1 calc R
C26 C 0.1650(3) 0.5217(5) 0.2616(7) 0.0666(18) Uani 1 1 d .
H26 H 0.1460 0.5361 0.1726 0.080 Uiso 1 1 calc R
C27 C 0.2061(3) 0.4220(5) 0.2832(6) 0.0591(16) Uani 1 1 d .
H27 H 0.2143 0.3702 0.2077 0.071 Uiso 1 1 calc R

loop_
_atom_site_aniso_label
_atom_site_aniso_U_11
_atom_site_aniso_U_22
_atom_site_aniso_U_33
_atom_site_aniso_U_23
_atom_site_aniso_U_13
_atom_site_aniso_U_12
N1 0.145(5) 0.066(3) 0.044(3) 0.004(3) -0.021(3) -0.029(4)
C2 0.107(5) 0.046(4) 0.048(4) 0.004(3) -0.013(3) -0.020(4)
C3 0.045(3) 0.039(3) 0.041(4) 0.002(3) -0.006(3) -0.002(3)
C4 0.057(4) 0.061(4) 0.048(4) -0.002(3) -0.009(3) -0.002(3)
C5 0.066(4) 0.059(4) 0.048(4) 0.012(3) 0.003(3) -0.010(3)
C6 0.100(5) 0.076(4) 0.040(3) 0.001(4) -0.004(4) -0.002(4)
C7 0.034(3) 0.041(3) 0.041(3) -0.002(3) 0.001(3) 0.000(3)
C8 0.047(3) 0.044(3) 0.038(3) 0.003(3) 0.005(3) -0.007(3)
C9 0.066(4) 0.050(3) 0.059(4) -0.003(4) -0.004(4) 0.003(3)
C10 0.096(5) 0.054(4) 0.072(5) -0.016(4) 0.019(5) 0.005(4)
C11 0.118(6) 0.062(4) 0.049(4) -0.011(4) 0.009(5) -0.035(5)
C12 0.074(4) 0.071(4) 0.053(4) 0.005(4) -0.008(3) -0.023(4)
C13 0.056(3) 0.053(4) 0.049(3) 0.003(3) -0.007(3) -0.010(3)
N7 0.057(3) 0.039(3) 0.040(3) 0.004(2) -0.007(2) -0.002(2)
C14 0.048(3) 0.034(3) 0.045(3) 0.008(3) -0.009(3) -0.003(2)
C15 0.045(3) 0.040(3) 0.033(3) -0.001(3) -0.005(3) -0.006(3)
C16 0.057(4) 0.044(3) 0.045(4) -0.004(3) 0.002(3) 0.003(3)
C17 0.058(3) 0.049(3) 0.058(4) 0.003(4) -0.012(3) -0.004(3)
C18 0.058(4) 0.054(4) 0.077(4) 0.011(4) -0.009(4) 0.005(3)
C19 0.091(4) 0.053(4) 0.068(4) -0.016(4) -0.003(4) 0.017(4)
C20 0.088(4) 0.044(3) 0.048(3) -0.005(3) -0.020(3) 0.012(4)
C21 0.058(3) 0.056(3) 0.063(4) 0.013(4) -0.006(3) -0.003(3)
C22 0.049(3) 0.048(3) 0.056(4) 0.008(4) -0.003(3) -0.011(3)
C23 0.059(4) 0.074(4) 0.055(4) -0.003(4) -0.003(3) -0.007(4)
C24 0.059(4) 0.068(4) 0.080(5) -0.020(5) 0.002(4) 0.011(4)
C25 0.048(4) 0.074(4) 0.085(5) -0.003(4) -0.006(4) 0.009(3)
C26 0.054(4) 0.077(4) 0.069(4) 0.005(4) -0.015(4) 0.004(3)
C27 0.057(3) 0.062(4) 0.059(4) 0.000(4) -0.009(3) 0.002(3)

loop_
_atom_type_symbol
_atom_type_description
_atom_type_scat_dispersion_real
_atom_type_scat_dispersion_imag
_atom_type_scat_source
C C 0.0033 0.0016 'International Tables Vol C Tables 4.2.6.8 and 6.1.1.4'
H H 0.0000 0.0000 'International Tables Vol C Tables 4.2.6.8 and 6.1.1.4'
N N 0.0061 0.0033 'International Tables Vol C Tables 4.2.6.8 and 6.1.1.4'

loop_
_geom_angle_atom_site_label_1
_geom_angle_atom_site_label_2
_geom_angle_atom_site_label_3
_geom_angle
C6 N1 C2 117.0(5)
N1 C2 C3 124.7(5)
N1 C2 H2 117.6
C3 C2 H2 117.6
C4 C3 C2 116.0(5)
C4 C3 C7 123.1(5)
C2 C3 C7 120.9(5)
C3 C4 C5 120.2(5)
C3 C4 H4 119.9
C5 C4 H4 119.9
C6 C5 C4 118.9(6)
C6 C5 H5 120.6
C4 C5 H5 120.6
N1 C6 C5 123.1(5)
N1 C6 H6 118.5
C5 C6 H6 118.5
N7 C7 C3 117.6(4)
N7 C7 C8 125.6(5)
C3 C7 C8 116.8(4)
C13 C8 C9 118.3(5)
C13 C8 C7 121.4(4)
C9 C8 C7 120.3(4)
C10 C9 C8 119.9(5)
C10 C9 H9 120.1
C8 C9 H9 120.1
C11 C10 C9 120.6(6)
C11 C10 H10 119.7
C9 C10 H10 119.7
C10 C11 C12 120.0(6)
C10 C11 H11 120.0
C12 C11 H11 120.0
C11 C12 C13 120.1(6)
C11 C12 H12 119.9
C13 C12 H12 119.9
C8 C13 C12 121.1(5)
C8 C13 H13 119.4
C12 C13 H13 119.4
C7 N7 C14 120.5(4)
N7 C14 C15 110.8(4)
N7 C14 C21 106.8(4)
C15 C14 C21 112.5(4)
N7 C14 H14 108.9
C15 C14 H14 108.9
C21 C14 H14 108.9
C16 C15 C20 118.9(5)
C16 C15 C14 118.2(5)
C20 C15 C14 122.9(5)
C15 C16 C17 120.4(5)
C15 C16 H16 119.8
C17 C16 H16 119.8
C18 C17 C16 120.1(6)
C18 C17 H17 120.0
C16 C17 H17 120.0
C17 C18 C19 119.9(6)
C17 C18 H18 120.1
C19 C18 H18 120.1
C18 C19 C20 120.2(6)
C18 C19 H19 119.9
C20 C19 H19 119.9
C15 C20 C19 120.6(5)
C15 C20 H20 119.7
C19 C20 H20 119.7
C22 C21 C14 110.0(4)
C22 C21 H21A 109.7
C14 C21 H21A 109.7
C22 C21 H21B 109.7
C14 C21 H21B 109.7
H21A C21 H21B 108.2
C23 C22 C27 118.0(5)
C23 C22 C21 121.1(6)
C27 C22 C21 120.7(6)
C22 C23 C24 121.3(6)
C22 C23 H23 119.3
C24 C23 H23 119.3
C25 C24 C23 119.3(6)
C25 C24 H24 120.4
C23 C24 H24 120.4
C26 C25 C24 120.4(6)
C26 C25 H25 119.8
C24 C25 H25 119.8
C25 C26 C27 119.5(6)
C25 C26 H26 120.3
C27 C26 H26 120.3
C22 C27 C26 121.4(6)
C22 C27 H27 119.3
C26 C27 H27 119.3

loop_
_geom_bond_atom_site_label_1
_geom_bond_atom_site_label_2
_geom_bond_distance
N1 C6 1.330(7)
N1 C2 1.342(6)
C2 C3 1.392(6)
C2 H2 0.9300
C3 C4 1.381(7)
C3 C7 1.493(7)
C4 C5 1.383(7)
C4 H4 0.9300
C5 C6 1.370(7)
C5 H5 0.9300
C6 H6 0.9300
C7 N7 1.276(5)
C7 C8 1.502(6)
C8 C13 1.384(6)
C8 C9 1.402(6)
C9 C10 1.395(7)
C9 H9 0.9300
C10 C11 1.370(8)
C10 H10 0.9300
C11 C12 1.371(7)
C11 H11 0.9300
C12 C13 1.388(7)
C12 H12 0.9300
C13 H13 0.9300
N7 C14 1.478(6)
C14 C15 1.521(6)
C14 C21 1.553(6)
C14 H14 0.9800
C15 C16 1.379(7)
C15 C20 1.385(6)
C16 C17 1.398(6)
C16 H16 0.9300
C17 C18 1.373(8)
C17 H17 0.9300
C18 C19 1.375(8)
C18 H18 0.9300
C19 C20 1.389(7)
C19 H19 0.9300
C20 H20 0.9300
C21 C22 1.518(6)
C21 H21A 0.9700
C21 H21B 0.9700
C22 C23 1.379(7)
C22 C27 1.386(7)
C23 C24 1.398(7)
C23 H23 0.9300
C24 C25 1.382(8)
C24 H24 0.9300
C25 C26 1.373(7)
C25 H25 0.9300
C26 C27 1.393(7)
C26 H26 0.9300
C27 H27 0.9300

loop_
_geom_torsion_atom_site_label_1
_geom_torsion_atom_site_label_2
_geom_torsion_atom_site_label_3
_geom_torsion_atom_site_label_4
_geom_torsion
C6 N1 C2 C3 -2.1(10)
N1 C2 C3 C4 2.9(9)
N1 C2 C3 C7 -179.4(6)
C2 C3 C4 C5 -2.5(8)
C7 C3 C4 C5 179.8(5)
C3 C4 C5 C6 1.6(9)
C2 N1 C6 C5 1.1(10)
C4 C5 C6 N1 -0.9(9)
C4 C3 C7 N7 -165.8(5)
C2 C3 C7 N7 16.7(7)
C4 C3 C7 C8 12.7(7)
C2 C3 C7 C8 -164.9(5)
N7 C7 C8 C13 63.7(7)
C3 C7 C8 C13 -114.5(5)
N7 C7 C8 C9 -116.7(6)
C3 C7 C8 C9 65.0(6)
C13 C8 C9 C10 0.3(7)
C7 C8 C9 C10 -179.2(5)
C8 C9 C10 C11 -1.1(9)
C9 C10 C11 C12 1.2(9)
C10 C11 C12 C13 -0.6(9)
C9 C8 C13 C12 0.4(7)
C7 C8 C13 C12 179.9(5)
C11 C12 C13 C8 -0.2(8)
C3 C7 N7 C14 -173.4(4)
C8 C7 N7 C14 8.4(7)
C7 N7 C14 C15 -120.7(5)
C7 N7 C14 C21 116.5(5)
N7 C14 C15 C16 151.0(4)
C21 C14 C15 C16 -89.5(6)
N7 C14 C15 C20 -28.4(6)
C21 C14 C15 C20 91.1(6)
C20 C15 C16 C17 -0.9(7)
C14 C15 C16 C17 179.7(4)
C15 C16 C17 C18 0.7(8)
C16 C17 C18 C19 0.0(8)
C17 C18 C19 C20 -0.4(9)
C16 C15 C20 C19 0.5(8)
C14 C15 C20 C19 179.9(5)
C18 C19 C20 C15 0.1(9)
N7 C14 C21 C22 -67.2(5)
C15 C14 C21 C22 171.1(5)
C14 C21 C22 C23 -85.0(6)
C14 C21 C22 C27 89.6(6)
C27 C22 C23 C24 -3.2(8)
C21 C22 C23 C24 171.6(5)
C22 C23 C24 C25 2.7(8)
C23 C24 C25 C26 -0.7(9)
C24 C25 C26 C27 -0.6(8)
C23 C22 C27 C26 1.8(8)
C21 C22 C27 C26 -172.9(4)
C25 C26 C27 C22 0.0(8)
